data_4000277
_journal_name_full 'Chemistry of Materials'
_journal_paper_doi 10.1021/cm021370k
_journal_year 2003
_chemical_formula_sum 'C2 H0 F Ga5 N2 O18 P4'
_chemical_formula_weight 831.52
_space_group_IT_number 14
_symmetry_cell_setting monoclinic
_symmetry_space_group_name_Hall '-P 2yn'
_symmetry_space_group_name_H-M 'P 1 21/n 1'
_atom_sites_solution_hydrogens geom
_atom_sites_solution_primary direct
_atom_sites_solution_secondary difmap
_cell_angle_alpha 90.037(5)
_cell_angle_beta 91.102(5)
_cell_angle_gamma 89.954(5)
_cell_formula_units_Z 4
_cell_length_a 14.3753(9)
_cell_length_b 11.9410(7)
_cell_length_c 10.1760(6)
_cell_measurement_temperature 293(2)
_cell_volume 1746.4(2)
_diffrn_ambient_temperature 293(2)
_diffrn_radiation_monochromator graphite
_diffrn_radiation_source 'fine-focus sealed tube'
_diffrn_radiation_type MoK\a
_diffrn_radiation_wavelength 0.71073
_diffrn_reflns_av_R_equivalents 0.0455
_diffrn_reflns_av_sigmaI/netI 0.0450
_diffrn_reflns_limit_h_max 21
_diffrn_reflns_limit_h_min -22
_diffrn_reflns_limit_k_max 17
_diffrn_reflns_limit_k_min -18
_diffrn_reflns_limit_l_max 16
_diffrn_reflns_limit_l_min -15
_diffrn_reflns_number 54031
_diffrn_reflns_theta_max 34.12
_diffrn_reflns_theta_min 2.43
_exptl_absorpt_coefficient_mu 8.094
_exptl_crystal_density_diffrn 3.162
_exptl_crystal_density_method ?
_exptl_crystal_F_000 1576
_refine_ls_extinction_coef ?
_refine_ls_extinction_method none
_refine_ls_goodness_of_fit_all 0.895
_refine_ls_goodness_of_fit_obs 0.967
_refine_ls_hydrogen_treatment ?
_refine_ls_matrix_type full
_refine_ls_number_parameters 303
_refine_ls_number_reflns 6607
_refine_ls_number_restraints 1
_refine_ls_restrained_S_all 0.974
_refine_ls_restrained_S_obs 0.967
_refine_ls_R_factor_all 0.1014
_refine_ls_R_factor_obs 0.0446
_refine_ls_shift/esd_max 0.348
_refine_ls_shift/esd_mean 0.032
_refine_ls_structure_factor_coef Fsqd
_refine_ls_weighting_details 'w=3D1/[\s^2^(Fo^2^)+(0.0812P)^2^+4.2821P] where P=3D(Fo^2^+2Fc^2^)/3='
_refine_ls_weighting_scheme calc
_refine_ls_wR_factor_all 0.1692
_refine_ls_wR_factor_obs 0.1255
_reflns_number_observed 3752
_reflns_number_total 6611
_reflns_observed_criterion >2sigma(I)
_cod_depositor_comments
;
The following automatic conversions were performed:
'_symmetry_cell_setting' value 'Monoclinic' changed to 'monoclinic'
according to '/home/saulius/struct/CIF-dictionaries/cif_core.dic'
dictionary named 'cif_core.dic' version 2.4.1 from 2010-06-29.

Automatic conversion script
Id: cif_fix_enum 1527 2010-12-29 10:47:43Z saulius 

The following automatic conversions were performed:

'_refine_ls_weighting_scheme' value 'calc
w=3D1/[\s^2^(Fo^2^)+(0.0812P)^2^+4.2821P] where
P=3D(Fo^2^+2Fc^2^)/3=' was changed to 'calc'. New tag
'_refine_ls_weighting_details' was created. The value of the new tag
was set to 'w=3D1/[\s^2^(Fo^2^)+(0.0812P)^2^+4.2821P] where
P=3D(Fo^2^+2Fc^2^)/3='.

Automatic conversion script
Id: cif_fix_values 3143 2015-03-26 13:38:13Z robertas 
;
_cod_original_sg_symbol_H-M 'P 21/n'
_cod_database_code 4000277

loop_
_symmetry_equiv_pos_as_xyz
'x, y, z'
'-x+1/2, y+1/2, -z+1/2'
'-x, -y, -z'
'x-1/2, -y-1/2, z-1/2'

loop_
_atom_site_aniso_label
_atom_site_aniso_U_11
_atom_site_aniso_U_22
_atom_site_aniso_U_33
_atom_site_aniso_U_23
_atom_site_aniso_U_13
_atom_site_aniso_U_12
Ga1 0.0091(2) 0.0086(2) 0.0096(2) -0.00021(13) 0.00111(15) -0.00008(14)
Ga2 0.0139(3) 0.0149(3) 0.0132(2) 0.0065(2) -0.0021(2) -0.0026(2)
Ga3 0.0150(3) 0.0122(2) 0.0128(2) -0.0047(2) -0.0018(2) 0.0023(2)
Ga4 0.0105(2) 0.0127(3) 0.0128(2) -0.0047(2) -0.0019(2) 0.0022(2)
Ga5 0.0120(2) 0.0130(3) 0.0114(2) 0.0037(2) -0.0022(2) -0.0030(2)
P1 0.0139(5) 0.0098(5) 0.0099(4) -0.0016(4) 0.0003(4) -0.0008(4)
P2 0.0077(5) 0.0110(5) 0.0115(4) 0.0022(4) -0.0005(4) 0.0005(4)
P3 0.0080(5) 0.0096(5) 0.0113(4) -0.0021(4) -0.0009(4) 0.0004(4)
P4 0.0143(5) 0.0110(5) 0.0111(4) 0.0037(4) 0.0009(4) 0.0014(4)
O1 0.0108(13) 0.0066(14) 0.024(2) 0.0020(12) 0.0040(11) 0.0011(12)
O2 0.0081(13) 0.0077(14) 0.0227(15) -0.0040(11) 0.0037(11) -0.0038(12)
O3 0.018(2) 0.015(2) 0.0132(13) -0.0049(11) 0.0033(12) -0.0031(12)
O4 0.0077(14) 0.018(2) 0.0140(13) -0.0041(11) 0.0011(11) -0.0070(11)
O5 0.0103(14) 0.017(2) 0.0152(14) 0.0051(12) 0.0010(11) -0.0015(12)
O6 0.0093(14) 0.019(2) 0.0126(13) 0.0029(11) 0.0006(11) 0.0064(12)
O7 0.016(2) 0.015(2) 0.0182(15) -0.0019(12) 0.0012(12) -0.0018(12)
O8 0.018(2) 0.014(2) 0.0142(13) -0.0071(11) -0.0064(11) 0.0047(12)
O9 0.012(2) 0.020(2) 0.0189(15) 0.0023(12) -0.0010(12) 0.0028(13)
O10 0.021(2) 0.016(2) 0.0173(14) 0.0078(12) -0.0066(12) -0.0066(13)
O11 0.016(2) 0.017(2) 0.0108(13) -0.0018(11) -0.0014(11) 0.0019(12)
O12 0.017(2) 0.020(2) 0.0150(14) 0.0060(12) 0.0016(12) 0.0054(13)
O13 0.024(2) 0.014(2) 0.0132(14) 0.0022(11) 0.0043(12) 0.0031(13)
O14 0.0116(15) 0.019(2) 0.0184(14) -0.0037(12) -0.0016(11) -0.0007(12)
O15 0.021(2) 0.018(2) 0.0163(14) -0.0074(12) -0.0055(12) 0.0051(13)
O16 0.019(2) 0.024(2) 0.0178(15) 0.0126(13) -0.0034(12) -0.0052(14)
O17 0.020(2) 0.013(2) 0.0110(13) -0.0014(11) -0.0001(11) -0.0029(12)
O18 0.018(2) 0.014(2) 0.0115(13) 0.0011(11) -0.0004(11) 0.0003(12)
F1 0.026(2) 0.019(2) 0.016(2) -0.0018(13) -0.0015(13) -0.0037(15)
F2 0.020(6) 0.030(8) 0.016(6) 0.010(5) -0.008(5) 0.014(5)
C1 0.057(5) 0.066(6) 0.106(8) 0.024(6) 0.007(5) 0.014(5)
C2 0.041(5) 0.131(10) 0.156(12) 0.082(8) -0.011(6) 0.013(6)
N1 0.072(5) 0.082(6) 0.084(5) 0.025(4) 0.027(4) 0.007(4)

loop_
_atom_site_label
_atom_site_type_symbol
_atom_site_fract_x
_atom_site_fract_y
_atom_site_fract_z
_atom_site_U_iso_or_equiv
_atom_site_thermal_displace_type
_atom_site_occupancy
_atom_site_calc_flag
_atom_site_refinement_flags
_atom_site_disorder_group
Ga1 Ga 0.24892(3) 0.50074(4) 0.49654(4) 0.00907(11) Uani 1 d . .
Ga2 Ga 0.08756(4) 0.37500(4) 0.67343(5) 0.01402(13) Uani 1 d . .
Ga3 Ga 0.41102(3) 0.36180(4) 0.34566(4) 0.01337(13) Uani 1 d . .
Ga4 Ga -0.08628(3) 0.36781(4) 0.33980(4) 0.01202(12) Uani 1 d . .
Ga5 Ga 0.40943(3) 0.63365(4) 0.33075(4) 0.01213(12) Uani 1 d . .
P1 P 0.12517(8) 0.30083(9) 0.39212(10) 0.0112(2) Uani 1 d . .
P2 P -0.12352(7) 0.30719(9) 0.62451(10) 0.0101(2) Uani 1 d . .
P3 P 0.37583(7) 0.69768(9) 0.61121(10) 0.0096(2) Uani 1 d . .
P4 P 0.62350(8) 0.68823(9) 0.37072(10) 0.0121(2) Uani 1 d . .
O1 O 0.1310(2) 0.5005(2) 0.5928(3) 0.0139(6) Uani 1 d . .
O2 O 0.3676(2) 0.4991(2) 0.3913(3) 0.0128(6) Uani 1 d . .
O3 O 0.2093(2) 0.3767(3) 0.3826(3) 0.0156(6) Uani 1 d . .
O4 O 0.2928(2) 0.6195(3) 0.6157(3) 0.0131(6) Uani 1 d . .
O5 O 0.0410(2) 0.3590(3) 0.3250(3) 0.0142(6) Uani 1 d . .
O6 O -0.2070(2) 0.3853(3) 0.6295(3) 0.0136(6) Uani 1 d . .
O7 O -0.0403(2) 0.3659(3) 0.6916(3) 0.0165(7) Uani 1 d . .
O8 O 0.1436(2) 0.1890(3) 0.3196(3) 0.0155(6) Uani 1 d . .
O9 O 0.4610(2) 0.6388(3) 0.6730(3) 0.0172(7) Uani 1 d . .
O10 O -0.1443(2) 0.2000(3) 0.7015(3) 0.0183(7) Uani 1 d . .
O11 O -0.1021(2) 0.2709(3) 0.4837(3) 0.0146(6) Uani 1 d . .
O12 O 0.7034(2) 0.6058(3) 0.3707(3) 0.0175(7) Uani 1 d . .
O13 O 0.6050(2) 0.7300(3) 0.5110(3) 0.0171(7) Uani 1 d . .
O14 O 0.5362(2) 0.6315(3) 0.3083(3) 0.0165(7) Uani 1 d . .
O15 O 0.3558(2) 0.8037(3) 0.6876(3) 0.0184(7) Uani 1 d . .
O16 O 0.6486(2) 0.7916(3) 0.2901(3) 0.0205(7) Uani 1 d . .
O17 O 0.1076(2) 0.2694(3) 0.5365(3) 0.0147(6) Uani 1 d . .
O18 O 0.3949(2) 0.7347(3) 0.4686(3) 0.0146(6) Uani 1 d . .
F1 F 0.0681(3) 0.5090(3) 0.8140(3) 0.0204(9) Uani 0.778(6) d P .
F2 F 0.4356(9) 0.4933(11) 0.1826(12) 0.022(3) Uani 0.222(6) d P .
C1 C 0.2236(7) 0.9755(8) 0.5267(11) 0.076(3) Uani 1 d . .
C2 C 0.2851(7) 1.0141(10) 0.4250(14) 0.109(5) Uani 1 d . .
N1 N 0.3792(6) 0.9809(6) 0.4198(8) 0.079(2) Uani 1 d . .
N21 N 0.1227(19) 1.0139(20) 0.5726(26) 0.047(3) Uiso 0.268(13) d P .
N22 N 0.1613(22) 1.0477(20) 0.6157(22) 0.047(3) Uiso 0.29(2) d P .
N23 N 0.2157(12) 1.0551(12) 0.6202(13) 0.047(3) Uiso 0.443(15) d P .
